data_4329169
loop_
_publ_author_name
'Vadapalli Chandrasekhar'
'Loganathan Nagarajan'
'Sakiat Hossain'
'Kandasamy Gopal'
'Surajit Ghosh'
'Sandeep Verma'

_publ_contact_author_address
;
Department of Chemistry
Indian Institute of Technology Kanpur
Kanpur-208 016
India
;
_publ_contact_author_email vc@iitk.ac.in
_publ_contact_author_name 'Prof. V. Chandrasekhar'
_publ_section_title
;
 Multicomponent Assembly of Anionic and Neutral Decanuclear Copper(II)
 Phosphonate Cages
;
_journal_name_full 'Inorganic Chemistry'
_journal_page_first 5605
_journal_page_last 5616
_journal_paper_doi 10.1021/ic202510d
_journal_volume 51
_journal_year 2012
_chemical_formula_moiety 'C56 H110 Cu10 N8 O34 P10'
_chemical_formula_sum 'C56 H110 Cu10 N8 O34 P10'
_chemical_formula_weight 2384.73
_space_group_IT_number 2
_symmetry_cell_setting triclinic
_symmetry_space_group_name_Hall '-P 1'
_symmetry_space_group_name_H-M 'P -1'
_atom_sites_solution_hydrogens geom
_atom_sites_solution_primary direct
_atom_sites_solution_secondary difmap
_audit_creation_method SHELXL-97
_cell_angle_alpha 65.916(5)
_cell_angle_beta 69.997(5)
_cell_angle_gamma 67.706(5)
_cell_formula_units_Z 1
_cell_length_a 15.331(4)
_cell_length_b 15.885(5)
_cell_length_c 18.275(5)
_cell_measurement_reflns_used 2111
_cell_measurement_temperature 273(2)
_cell_measurement_theta_max 25.37
_cell_measurement_theta_min 2.21
_cell_volume 3665.9(18)
_computing_cell_refinement 'Bruker SAINT'
_computing_data_collection 'Bruker SMART'
_computing_data_reduction 'Bruker SAINT'
_computing_molecular_graphics 'Bruker SHELXTL (Sheldrick, 2008)'
_computing_publication_material 'Bruker SHELXTL (Sheldrick, 2008)'
_computing_structure_refinement 'SHELXL-97 (Sheldrick, 2008)'
_computing_structure_solution 'SHELXS-97 (Sheldrick, 2008)'
_diffrn_ambient_temperature 273(2)
_diffrn_measured_fraction_theta_full 0.978
_diffrn_measured_fraction_theta_max 0.978
_diffrn_measurement_device_type 'Apex 2 CCD area detector'
_diffrn_measurement_method '\f and \w scans'
_diffrn_radiation_monochromator graphite
_diffrn_radiation_source 'fine-focus sealed tube'
_diffrn_radiation_type MoK\a
_diffrn_radiation_wavelength 0.71073
_diffrn_reflns_av_R_equivalents 0.0677
_diffrn_reflns_av_sigmaI/netI 0.1760
_diffrn_reflns_limit_h_max 18
_diffrn_reflns_limit_h_min -16
_diffrn_reflns_limit_k_max 18
_diffrn_reflns_limit_k_min -16
_diffrn_reflns_limit_l_max 21
_diffrn_reflns_limit_l_min 0
_diffrn_reflns_number 24008
_diffrn_reflns_theta_full 25.03
_diffrn_reflns_theta_max 25.03
_diffrn_reflns_theta_min 4.09
_exptl_absorpt_coefficient_mu 1.579
_exptl_absorpt_correction_T_max 0.953
_exptl_absorpt_correction_T_min 0.927
_exptl_absorpt_correction_type empirical
_exptl_absorpt_process_details 'SADABS (Sheldrick, 1996)'
_exptl_crystal_colour blue
_exptl_crystal_density_diffrn 1.080
_exptl_crystal_description block
_exptl_crystal_F_000 1214.0
_exptl_crystal_size_max 0.08
_exptl_crystal_size_mid 0.04
_exptl_crystal_size_min 0.03
_refine_diff_density_max 0.645
_refine_diff_density_min -0.552
_refine_diff_density_rms 0.123
_refine_ls_extinction_method none
_refine_ls_goodness_of_fit_ref 0.824
_refine_ls_hydrogen_treatment constr
_refine_ls_matrix_type full
_refine_ls_number_parameters 580
_refine_ls_number_reflns 12944
_refine_ls_number_restraints 408
_refine_ls_restrained_S_all 0.828
_refine_ls_R_factor_all 0.1320
_refine_ls_R_factor_gt 0.0678
_refine_ls_shift/su_max 0.000
_refine_ls_shift/su_mean 0.000
_refine_ls_structure_factor_coef Fsqd
_refine_ls_weighting_details 'calc w=1/[\s^2^(Fo^2^)+(0.1072P)^2^+0.0000P] where P=(Fo^2^+2Fc^2^)/3'
_refine_ls_weighting_scheme calc
_refine_ls_wR_factor_gt 0.1857
_refine_ls_wR_factor_ref 0.2088
_reflns_number_gt 5543
_reflns_number_total 12944
_reflns_threshold_expression >2sigma(I)
_cod_data_source_file ic202510d_si_002_4.cif
_cod_data_source_block 3
_cod_database_code 4329169

loop_
_symmetry_equiv_pos_as_xyz
'x, y, z'
'-x, -y, -z'

loop_
_atom_site_label
_atom_site_type_symbol
_atom_site_fract_x
_atom_site_fract_y
_atom_site_fract_z
_atom_site_U_iso_or_equiv
_atom_site_adp_type
_atom_site_occupancy
_atom_site_symmetry_multiplicity
_atom_site_calc_flag
_atom_site_refinement_flags
_atom_site_disorder_assembly
_atom_site_disorder_group
Cu1 Cu 0.46380(7) 0.66902(7) -0.02512(6) 0.0455(3) Uani 1 1 d U . .
Cu2 Cu 0.19540(7) 0.37381(7) 0.18428(6) 0.0501(3) Uani 1 1 d U . .
Cu3 Cu 0.40328(7) 0.39252(7) 0.21020(6) 0.0461(3) Uani 1 1 d U . .
Cu4 Cu 0.26362(7) 0.57657(7) 0.10872(6) 0.0449(3) Uani 1 1 d U . .
Cu5 Cu 0.31406(8) 0.58388(7) 0.27624(6) 0.0507(3) Uani 1 1 d U . .
P1 P 0.40469(15) 0.56239(15) -0.06834(13) 0.0427(5) Uani 1 1 d U . .
P2 P 0.39795(17) 0.22177(16) 0.17690(15) 0.0518(6) Uani 1 1 d U . .
P3 P 0.07651(19) 0.25371(19) 0.17426(15) 0.0601(7) Uani 1 1 d U . .
P4 P 0.30415(17) 0.74915(16) 0.11187(14) 0.0502(6) Uani 1 1 d U A .
P5 P 0.3361(2) 0.6893(2) 0.38065(15) 0.0660(7) Uani 1 1 d U . .
O1 O 0.2894(4) 0.4439(4) 0.1188(3) 0.0467(14) Uani 1 1 d U . .
O2 O 0.3847(4) 0.5259(4) 0.1910(3) 0.0496(14) Uani 1 1 d U . .
O3 O 0.4893(4) 0.6084(4) -0.1119(3) 0.0445(13) Uani 1 1 d U . .
O4 O 0.3645(4) 0.5964(4) 0.0105(3) 0.0457(13) Uani 1 1 d U . .
O5 O 0.5694(4) 0.5439(4) 0.0499(3) 0.0500(14) Uani 1 1 d U . .
O6 O 0.4208(4) 0.2594(4) 0.2303(3) 0.0536(15) Uani 1 1 d U . .
O7 O 0.2880(4) 0.2506(4) 0.1833(4) 0.0637(17) Uani 1 1 d U . .
O8 O 0.5509(4) 0.7456(4) -0.0868(3) 0.0604(16) Uani 1 1 d U . .
O9 O 0.0878(4) 0.3297(4) 0.1980(4) 0.0718(19) Uani 1 1 d U . .
O10 O 0.1813(5) 0.1901(5) 0.1466(4) 0.0769(19) Uani 1 1 d U . .
O11 O 0.0195(5) 0.2902(5) 0.1119(4) 0.085(2) Uani 1 1 d U . .
O12 O 0.4058(4) 0.7284(4) 0.0571(4) 0.0640(17) Uani 1 1 d U . .
O13 O 0.2359(4) 0.7086(4) 0.0989(4) 0.0560(15) Uani 1 1 d U . .
O14 O 0.3098(4) 0.7135(4) 0.2009(3) 0.0587(16) Uani 1 1 d U . .
O15 O 0.3018(5) 0.6179(4) 0.3707(4) 0.0662(17) Uani 1 1 d U . .
O16 O 0.4075(6) 0.6466(6) 0.4327(5) 0.100(2) Uani 1 1 d U . .
O17 O 0.3826(5) 0.7525(5) 0.2890(4) 0.0773(19) Uani 1 1 d U . .
N1 N 0.1183(5) 0.4802(5) 0.2261(4) 0.0554(19) Uani 1 1 d U A .
N2 N 0.1466(5) 0.5626(5) 0.1941(4) 0.0496(17) Uani 1 1 d U A .
N3 N 0.3124(5) 0.3895(5) 0.3169(4) 0.0517(18) Uani 1 1 d U . .
N4 N 0.2701(5) 0.4692(5) 0.3407(4) 0.0475(17) Uani 1 1 d U . .
C1 C 0.0369(7) 0.4955(7) 0.2842(5) 0.063(3) Uani 1 1 d U . .
C2 C 0.0107(8) 0.5859(7) 0.2923(6) 0.074(3) Uani 1 1 d U A .
H2 H -0.0424 0.6129 0.3276 0.088 Uiso 1 1 calc R . .
C3 C 0.0843(6) 0.6268(7) 0.2338(5) 0.056(2) Uani 1 1 d U . .
H3 H 0.0893 0.6872 0.2240 0.068 Uiso 1 1 calc R A .
C5 C 0.2715(7) 0.3202(7) 0.3698(6) 0.065(3) Uani 1 1 d U . .
H5 H 0.2880 0.2590 0.3664 0.078 Uiso 1 1 calc R . .
C6 C 0.2023(8) 0.3531(8) 0.4292(7) 0.083(3) Uani 1 1 d U . .
H6 H 0.1623 0.3199 0.4733 0.099 Uiso 1 1 calc R . .
C7 C 0.2033(7) 0.4464(8) 0.4107(6) 0.063(3) Uani 1 1 d U . .
C8 C 0.1411(8) 0.5197(7) 0.4552(6) 0.080(3) Uani 1 1 d U . .
H8A H 0.0912 0.5647 0.4266 0.119 Uiso 1 1 calc R . .
H8B H 0.1806 0.5533 0.4566 0.119 Uiso 1 1 calc R . .
H8C H 0.1121 0.4872 0.5103 0.119 Uiso 1 1 calc R . .
C9 C 0.3151(6) 0.6214(6) -0.1302(6) 0.056(2) Uani 1 1 d U . .
C10 C 0.2856(8) 0.7306(8) -0.1445(8) 0.103(4) Uani 1 1 d U . .
H10A H 0.2671 0.7654 -0.1964 0.155 Uiso 1 1 calc R . .
H10B H 0.3393 0.7479 -0.1448 0.155 Uiso 1 1 calc R . .
H10C H 0.2321 0.7461 -0.1012 0.155 Uiso 1 1 calc R . .
C11 C 0.3555(8) 0.6010(8) -0.2146(6) 0.091(3) Uani 1 1 d U . .
H11A H 0.3683 0.5337 -0.2049 0.137 Uiso 1 1 calc R . .
H11B H 0.4142 0.6195 -0.2424 0.137 Uiso 1 1 calc R . .
H11C H 0.3085 0.6372 -0.2480 0.137 Uiso 1 1 calc R . .
C12 C 0.2265(7) 0.5821(8) -0.0813(6) 0.083(3) Uani 1 1 d U . .
H12A H 0.1954 0.5821 -0.1189 0.125 Uiso 1 1 calc R . .
H12B H 0.1818 0.6220 -0.0489 0.125 Uiso 1 1 calc R . .
H12C H 0.2474 0.5177 -0.0458 0.125 Uiso 1 1 calc R . .
C13 C 0.4390(7) 0.0919(7) 0.2138(6) 0.071(3) Uani 1 1 d U . .
C15 C 0.3833(9) 0.0566(9) 0.3094(8) 0.115(4) Uani 1 1 d U A .
H15A H 0.3176 0.0962 0.3163 0.173 Uiso 1 1 calc R . .
H15B H 0.4154 0.0618 0.3436 0.173 Uiso 1 1 calc R . .
H15C H 0.3838 -0.0090 0.3248 0.173 Uiso 1 1 calc R . .
C16 C 0.4215(11) 0.0453(9) 0.1674(9) 0.127(5) Uani 1 1 d U A .
H16A H 0.4636 0.0563 0.1137 0.191 Uiso 1 1 calc R . .
H16B H 0.3555 0.0716 0.1623 0.191 Uiso 1 1 calc R . .
H16C H 0.4342 -0.0225 0.1960 0.191 Uiso 1 1 calc R . .
C17 C 0.0171(7) 0.1730(7) 0.2677(6) 0.062(2) Uani 1 1 d U . .
C18 C -0.0874(7) 0.2312(8) 0.2914(6) 0.084(3) Uani 1 1 d U . .
H18A H -0.1244 0.1887 0.3322 0.126 Uiso 1 1 calc R . .
H18B H -0.1147 0.2639 0.2437 0.126 Uiso 1 1 calc R . .
H18C H -0.0888 0.2774 0.3133 0.126 Uiso 1 1 calc R . .
C19 C 0.0209(9) 0.0886(8) 0.2407(8) 0.107(4) Uani 1 1 d U . .
H19A H -0.0034 0.0407 0.2878 0.160 Uiso 1 1 calc R . .
H19B H 0.0865 0.0603 0.2167 0.160 Uiso 1 1 calc R . .
H19C H -0.0180 0.1136 0.2010 0.160 Uiso 1 1 calc R . .
C20 C 0.0695(9) 0.1363(9) 0.3384(7) 0.106(4) Uani 1 1 d U . .
H20A H 0.0777 0.1897 0.3448 0.160 Uiso 1 1 calc R . .
H20B H 0.1317 0.0927 0.3257 0.160 Uiso 1 1 calc R . .
H20C H 0.0317 0.1037 0.3885 0.160 Uiso 1 1 calc R . .
C21 C 0.2494(8) 0.8791(7) 0.0841(7) 0.077(3) Uani 1 1 d U . .
C22 C 0.3081(9) 0.9249(8) 0.1059(7) 0.096(4) Uani 1 1 d U A .
H22A H 0.3737 0.9123 0.0750 0.144 Uiso 1 1 calc R . .
H22B H 0.3073 0.8974 0.1636 0.144 Uiso 1 1 calc R . .
H22C H 0.2791 0.9930 0.0925 0.144 Uiso 1 1 calc R . .
C23 C 0.1424(8) 0.9003(8) 0.1340(6) 0.087(3) Uani 1 1 d U A .
H23A H 0.1281 0.9538 0.1522 0.130 Uiso 1 1 calc R . .
H23B H 0.1338 0.8448 0.1808 0.130 Uiso 1 1 calc R . .
H23C H 0.0997 0.9153 0.0996 0.130 Uiso 1 1 calc R . .
C25 C 0.2342(8) 0.7738(8) 0.4199(6) 0.076(3) Uani 1 1 d U . .
C26 C 0.1885(11) 0.7158(11) 0.5074(9) 0.149(6) Uani 1 1 d U . .
H26A H 0.1318 0.7579 0.5307 0.223 Uiso 1 1 calc R . .
H26B H 0.2344 0.6880 0.5417 0.223 Uiso 1 1 calc R . .
H26C H 0.1712 0.6657 0.5040 0.223 Uiso 1 1 calc R . .
C27 C 0.2659(11) 0.8464(9) 0.4335(9) 0.127(5) Uani 1 1 d U . .
H27A H 0.2165 0.9066 0.4261 0.191 Uiso 1 1 calc R . .
H27B H 0.3249 0.8555 0.3947 0.191 Uiso 1 1 calc R . .
H27C H 0.2759 0.8224 0.4883 0.191 Uiso 1 1 calc R . .
C28 C 0.1603(11) 0.8161(11) 0.3674(9) 0.138(5) Uani 1 1 d U . .
H28A H 0.1514 0.7656 0.3572 0.207 Uiso 1 1 calc R . .
H28B H 0.1827 0.8607 0.3161 0.207 Uiso 1 1 calc R . .
H28C H 0.0999 0.8489 0.3957 0.207 Uiso 1 1 calc R . .
C4A C 0.001(2) 0.405(2) 0.356(2) 0.076(9) Uani 0.48(5) 1 d PU A 1
H4A1 H 0.0075 0.3584 0.3318 0.115 Uiso 0.48(5) 1 calc PR A 1
H4A2 H -0.0651 0.4266 0.3822 0.115 Uiso 0.48(5) 1 calc PR A 1
H4A3 H 0.0405 0.3751 0.3959 0.115 Uiso 0.48(5) 1 calc PR A 1
C14A C 0.5398(16) 0.0625(15) 0.230(2) 0.052(7) Uani 0.48(5) 1 d PU A 1
H14A H 0.5791 0.0061 0.2153 0.078 Uiso 0.48(5) 1 calc PR A 1
H14B H 0.5340 0.0491 0.2879 0.078 Uiso 0.48(5) 1 calc PR A 1
H14C H 0.5693 0.1139 0.1987 0.078 Uiso 0.48(5) 1 calc PR A 1
C24A C 0.277(3) 0.9109(19) -0.0116(14) 0.063(8) Uani 0.48(5) 1 d PU A 1
H24A H 0.2270 0.9089 -0.0313 0.094 Uiso 0.48(5) 1 calc PR A 1
H24B H 0.3370 0.8681 -0.0294 0.094 Uiso 0.48(5) 1 calc PR A 1
H24C H 0.2824 0.9751 -0.0331 0.094 Uiso 0.48(5) 1 calc PR A 1
C4B C -0.0229(18) 0.4273(18) 0.3266(18) 0.061(7) Uani 0.52(5) 1 d PU A 2
H4B1 H -0.0700 0.4433 0.2959 0.091 Uiso 0.52(5) 1 calc PR A 2
H4B2 H -0.0552 0.4313 0.3808 0.091 Uiso 0.52(5) 1 calc PR A 2
H4B3 H 0.0178 0.3632 0.3305 0.091 Uiso 0.52(5) 1 calc PR A 2
C14B C 0.5568(19) 0.0626(18) 0.191(2) 0.072(8) Uani 0.52(5) 1 d PU A 2
H14D H 0.5797 0.0420 0.2403 0.109 Uiso 0.52(5) 1 calc PR A 2
H14E H 0.5782 0.1173 0.1521 0.109 Uiso 0.52(5) 1 calc PR A 2
H14F H 0.5818 0.0114 0.1682 0.109 Uiso 0.52(5) 1 calc PR A 2
C24B C 0.232(2) 0.9149(16) -0.0052(13) 0.056(7) Uani 0.52(5) 1 d PU A 2
H24D H 0.2259 0.9824 -0.0296 0.084 Uiso 0.52(5) 1 calc PR A 2
H24E H 0.1733 0.9034 -0.0022 0.084 Uiso 0.52(5) 1 calc PR A 2
H24F H 0.2852 0.8807 -0.0382 0.084 Uiso 0.52(5) 1 calc PR A 2

loop_
_atom_site_aniso_label
_atom_site_aniso_U_11
_atom_site_aniso_U_22
_atom_site_aniso_U_33
_atom_site_aniso_U_23
_atom_site_aniso_U_13
_atom_site_aniso_U_12
Cu1 0.0490(6) 0.0429(6) 0.0483(6) -0.0153(5) -0.0077(5) -0.0187(5)
Cu2 0.0500(7) 0.0504(7) 0.0533(7) -0.0164(5) -0.0045(5) -0.0237(6)
Cu3 0.0542(7) 0.0433(6) 0.0413(6) -0.0097(5) -0.0085(5) -0.0202(5)
Cu4 0.0450(6) 0.0438(6) 0.0468(6) -0.0152(5) -0.0065(5) -0.0158(5)
Cu5 0.0604(7) 0.0510(7) 0.0435(6) -0.0172(5) -0.0082(5) -0.0191(6)
P1 0.0458(13) 0.0394(13) 0.0445(13) -0.0117(10) -0.0106(10) -0.0149(11)
P2 0.0561(15) 0.0396(13) 0.0575(15) -0.0094(11) -0.0090(12) -0.0210(12)
P3 0.0629(17) 0.0695(17) 0.0603(15) -0.0318(14) -0.0087(13) -0.0240(14)
P4 0.0598(15) 0.0435(14) 0.0472(14) -0.0173(11) -0.0065(11) -0.0161(12)
P5 0.0844(19) 0.0739(18) 0.0526(15) -0.0216(14) -0.0153(14) -0.0337(16)
O1 0.048(3) 0.038(3) 0.054(3) -0.012(3) -0.003(3) -0.022(3)
O2 0.055(3) 0.044(3) 0.051(3) -0.019(3) -0.006(3) -0.016(3)
O3 0.045(3) 0.046(3) 0.046(3) -0.013(2) -0.004(2) -0.023(3)
O4 0.046(3) 0.044(3) 0.048(3) -0.015(3) -0.002(2) -0.020(3)
O5 0.055(3) 0.041(3) 0.062(3) -0.016(3) -0.018(3) -0.018(3)
O6 0.067(4) 0.041(3) 0.051(3) -0.013(3) -0.010(3) -0.018(3)
O7 0.048(3) 0.056(4) 0.081(4) -0.013(3) -0.009(3) -0.023(3)
O8 0.068(4) 0.061(4) 0.066(4) -0.026(3) -0.004(3) -0.037(3)
O9 0.049(4) 0.068(4) 0.113(5) -0.047(4) 0.000(3) -0.029(3)
O10 0.070(4) 0.095(5) 0.083(4) -0.052(4) -0.010(3) -0.021(4)
O11 0.086(4) 0.087(5) 0.100(5) -0.024(4) -0.043(4) -0.029(4)
O12 0.053(4) 0.068(4) 0.086(4) -0.044(3) 0.003(3) -0.028(3)
O13 0.047(3) 0.038(3) 0.080(4) -0.020(3) -0.006(3) -0.013(3)
O14 0.074(4) 0.055(3) 0.046(3) -0.021(3) -0.011(3) -0.013(3)
O15 0.085(4) 0.066(4) 0.064(4) -0.024(3) -0.016(3) -0.035(3)
O16 0.105(5) 0.115(5) 0.100(5) -0.032(4) -0.048(4) -0.031(4)
O17 0.104(5) 0.087(4) 0.051(4) -0.023(3) -0.007(3) -0.045(4)
N1 0.051(4) 0.054(4) 0.056(4) -0.013(3) -0.002(3) -0.022(4)
N2 0.058(4) 0.049(4) 0.046(4) -0.021(3) -0.009(3) -0.014(3)
N3 0.062(4) 0.049(4) 0.043(4) -0.012(3) -0.006(3) -0.023(4)
N4 0.055(4) 0.060(4) 0.025(3) -0.013(3) 0.001(3) -0.023(4)
C1 0.067(5) 0.071(6) 0.050(5) -0.024(4) 0.002(4) -0.028(5)
C2 0.074(6) 0.073(6) 0.078(6) -0.033(5) -0.006(5) -0.025(5)
C3 0.060(5) 0.062(5) 0.051(5) -0.026(4) -0.007(4) -0.017(4)
C5 0.082(6) 0.059(5) 0.060(5) -0.019(4) 0.000(4) -0.039(5)
C6 0.089(6) 0.081(6) 0.079(6) -0.031(5) -0.003(5) -0.034(5)
C7 0.060(5) 0.084(6) 0.054(5) -0.025(4) -0.015(4) -0.023(5)
C8 0.085(6) 0.087(6) 0.069(6) -0.043(5) 0.005(5) -0.027(5)
C9 0.053(5) 0.053(5) 0.071(5) -0.012(4) -0.032(4) -0.014(4)
C10 0.092(7) 0.083(7) 0.124(7) -0.010(6) -0.049(6) -0.015(5)
C11 0.100(7) 0.116(7) 0.065(6) -0.035(5) -0.039(5) -0.013(6)
C12 0.077(6) 0.085(6) 0.091(6) -0.012(5) -0.042(5) -0.023(5)
C13 0.072(6) 0.055(5) 0.088(6) -0.024(5) -0.017(5) -0.020(5)
C15 0.110(7) 0.092(7) 0.112(7) -0.011(6) -0.006(6) -0.035(6)
C16 0.139(8) 0.109(7) 0.159(9) -0.062(6) -0.026(7) -0.046(6)
C17 0.069(5) 0.065(5) 0.061(5) -0.020(4) -0.017(4) -0.027(5)
C18 0.082(6) 0.097(7) 0.072(6) -0.022(5) -0.012(5) -0.034(5)
C19 0.118(7) 0.090(7) 0.130(8) -0.045(6) -0.003(6) -0.059(6)
C20 0.106(7) 0.103(7) 0.101(7) -0.027(6) -0.026(6) -0.022(6)
C21 0.090(6) 0.049(5) 0.089(6) -0.008(5) -0.023(5) -0.029(5)
C22 0.130(7) 0.079(6) 0.091(6) -0.035(5) -0.026(6) -0.031(6)
C23 0.101(7) 0.090(6) 0.066(6) -0.041(5) -0.019(5) -0.005(5)
C25 0.090(6) 0.074(6) 0.072(6) -0.029(5) -0.015(5) -0.029(5)
C26 0.149(9) 0.143(9) 0.133(9) -0.057(7) -0.004(7) -0.029(7)
C27 0.151(9) 0.098(7) 0.141(8) -0.050(6) -0.018(7) -0.044(6)
C28 0.132(8) 0.138(9) 0.136(8) -0.051(7) -0.032(7) -0.019(7)
C4A 0.074(10) 0.075(10) 0.081(11) -0.023(6) -0.013(6) -0.028(6)
C14A 0.047(9) 0.041(8) 0.057(9) -0.015(6) -0.003(6) -0.011(6)
C24A 0.064(10) 0.062(9) 0.057(9) -0.013(6) -0.014(6) -0.018(6)
C4B 0.058(9) 0.058(9) 0.062(9) -0.018(6) -0.005(6) -0.020(6)
C14B 0.076(9) 0.071(9) 0.072(10) -0.022(6) -0.023(6) -0.017(6)
C24B 0.055(9) 0.055(8) 0.049(8) -0.009(5) -0.014(6) -0.012(6)

loop_
_atom_type_symbol
_atom_type_description
_atom_type_scat_dispersion_real
_atom_type_scat_dispersion_imag
_atom_type_scat_source
C C 0.0033 0.0016 'International Tables Vol C Tables 4.2.6.8 and 6.1.1.4'
H H 0.0000 0.0000 'International Tables Vol C Tables 4.2.6.8 and 6.1.1.4'
N N 0.0061 0.0033 'International Tables Vol C Tables 4.2.6.8 and 6.1.1.4'
O O 0.0106 0.0060 'International Tables Vol C Tables 4.2.6.8 and 6.1.1.4'
P P 0.1023 0.0942 'International Tables Vol C Tables 4.2.6.8 and 6.1.1.4'
Cu Cu 0.3201 1.2651 'International Tables Vol C Tables 4.2.6.8 and 6.1.1.4'

loop_
_geom_angle_atom_site_label_1
_geom_angle_atom_site_label_2
_geom_angle_atom_site_label_3
_geom_angle
_geom_angle_site_symmetry_1
_geom_angle_site_symmetry_3
O12 Cu1 O8 95.2(2) . .
O12 Cu1 O4 95.2(2) . .
O8 Cu1 O4 164.6(2) . .
O12 Cu1 O3 164.7(2) . .
O8 Cu1 O3 95.8(2) . .
O4 Cu1 O3 72.0(2) . .
O12 Cu1 O5 93.7(2) . .
O8 Cu1 O5 96.1(2) . .
O4 Cu1 O5 94.50(19) . .
O3 Cu1 O5 95.7(2) . .
O12 Cu1 P1 131.27(17) . .
O8 Cu1 P1 130.47(18) . .
O4 Cu1 P1 36.63(15) . .
O3 Cu1 P1 35.40(13) . .
O5 Cu1 P1 96.65(13) . .
O1 Cu2 O9 152.1(3) . .
O1 Cu2 O7 93.4(2) . .
O9 Cu2 O7 92.9(2) . .
O1 Cu2 N1 88.9(3) . .
O9 Cu2 N1 95.6(3) . .
O7 Cu2 N1 157.0(3) . .
O6 Cu3 O2 179.4(3) . .
O6 Cu3 N3 92.0(3) . .
O2 Cu3 N3 87.5(3) . .
O6 Cu3 O3 88.8(2) . 2_665
O2 Cu3 O3 91.8(2) . 2_665
N3 Cu3 O3 170.8(2) . 2_665
O13 Cu4 O4 88.3(2) . .
O13 Cu4 O1 179.1(2) . .
O4 Cu4 O1 92.3(2) . .
O13 Cu4 N2 92.1(3) . .
O4 Cu4 N2 169.4(2) . .
O1 Cu4 N2 87.2(2) . .
O2 Cu5 O15 153.8(3) . .
O2 Cu5 O14 93.4(2) . .
O15 Cu5 O14 93.3(2) . .
O2 Cu5 N4 88.3(2) . .
O15 Cu5 N4 95.0(3) . .
O14 Cu5 N4 157.6(3) . .
O5 P1 O3 116.1(3) 2_665 .
O5 P1 O4 114.6(3) 2_665 .
O3 P1 O4 99.3(3) . .
O5 P1 C9 109.3(4) 2_665 .
O3 P1 C9 108.4(3) . .
O4 P1 C9 108.6(4) . .
O5 P1 Cu1 131.9(2) 2_665 .
O3 P1 Cu1 49.7(2) . .
O4 P1 Cu1 49.62(18) . .
C9 P1 Cu1 118.8(3) . .
O6 P2 O8 113.1(3) . 2_665
O6 P2 O7 111.6(4) . .
O8 P2 O7 109.2(3) 2_665 .
O6 P2 C13 108.1(4) . .
O8 P2 C13 107.3(4) 2_665 .
O7 P2 C13 107.4(4) . .
O11 P3 O9 115.6(4) . .
O11 P3 O10 111.6(4) . .
O9 P3 O10 107.3(3) . .
O11 P3 C17 107.6(4) . .
O9 P3 C17 108.3(4) . .
O10 P3 C17 106.1(4) . .
O14 P4 O12 110.3(4) . .
O14 P4 O13 111.9(3) . .
O12 P4 O13 112.5(3) . .
O14 P4 C21 107.2(4) . .
O12 P4 C21 109.0(4) . .
O13 P4 C21 105.7(4) . .
O16 P5 O15 115.0(4) . .
O16 P5 O17 109.4(4) . .
O15 P5 O17 107.9(3) . .
O16 P5 C25 109.8(5) . .
O15 P5 C25 109.3(4) . .
O17 P5 C25 104.9(4) . .
Cu2 O1 Cu4 121.5(3) . .
Cu3 O2 Cu5 121.6(3) . .
P1 O3 Cu3 136.8(3) . 2_665
P1 O3 Cu1 94.9(3) . .
Cu3 O3 Cu1 128.1(2) 2_665 .
P1 O4 Cu4 135.8(3) . .
P1 O4 Cu1 93.7(2) . .
Cu4 O4 Cu1 130.4(3) . .
P1 O5 Cu1 131.4(3) 2_665 .
P2 O6 Cu3 124.5(3) . .
P2 O7 Cu2 127.5(3) . .
P2 O8 Cu1 134.9(3) 2_665 .
P3 O9 Cu2 134.4(4) . .
P4 O12 Cu1 134.3(3) . .
P4 O13 Cu4 123.9(3) . .
P4 O14 Cu5 125.9(3) . .
P5 O15 Cu5 132.8(4) . .
C1 N1 N2 106.0(7) . .
C1 N1 Cu2 134.8(6) . .
N2 N1 Cu2 119.3(5) . .
C3 N2 N1 109.7(7) . .
C3 N2 Cu4 127.8(6) . .
N1 N2 Cu4 122.4(5) . .
C5 N3 N4 109.3(7) . .
C5 N3 Cu3 128.5(7) . .
N4 N3 Cu3 121.5(5) . .
C7 N4 N3 106.5(7) . .
C7 N4 Cu5 133.9(7) . .
N3 N4 Cu5 119.6(5) . .
N1 C1 C2 112.5(8) . .
N1 C1 C4B 122.5(11) . .
C2 C1 C4B 124.6(12) . .
N1 C1 C4A 120.0(12) . .
C2 C1 C4A 123.8(13) . .
C4B C1 C4A 23.7(11) . .
C1 C2 C3 103.3(9) . .
N2 C3 C2 108.5(8) . .
N3 C5 C6 109.2(9) . .
C5 C6 C7 105.8(9) . .
N4 C7 C6 109.2(9) . .
N4 C7 C8 121.0(9) . .
C6 C7 C8 129.8(9) . .
C12 C9 C10 109.7(9) . .
C12 C9 C11 109.6(8) . .
C10 C9 C11 110.5(8) . .
C12 C9 P1 107.6(6) . .
C10 C9 P1 108.2(6) . .
C11 C9 P1 111.2(7) . .
C16 C13 C14A 119.8(15) . .
C16 C13 C15 109.2(9) . .
C14A C13 C15 96.3(14) . .
C16 C13 C14B 100.9(14) . .
C14A C13 C14B 24.3(10) . .
C15 C13 C14B 118.8(15) . .
C16 C13 P2 114.1(8) . .
C14A C13 P2 108.0(10) . .
C15 C13 P2 107.5(7) . .
C14B C13 P2 106.5(10) . .
C18 C17 C20 110.7(9) . .
C18 C17 C19 110.7(8) . .
C20 C17 C19 112.3(9) . .
C18 C17 P3 106.9(7) . .
C20 C17 P3 110.8(7) . .
C19 C17 P3 105.2(7) . .
C24A C21 C23 122.6(16) . .
C24A C21 C22 103.9(14) . .
C23 C21 C22 109.5(9) . .
C24A C21 C24B 23.5(10) . .
C23 C21 C24B 99.9(14) . .
C22 C21 C24B 121.4(12) . .
C24A C21 P4 102.1(12) . .
C23 C21 P4 109.2(7) . .
C22 C21 P4 108.9(7) . .
C24B C21 P4 107.4(11) . .
C28 C25 C27 116.1(11) . .
C28 C25 C26 108.1(11) . .
C27 C25 C26 104.9(10) . .
C28 C25 P5 109.7(8) . .
C27 C25 P5 111.2(8) . .
C26 C25 P5 106.2(8) . .

loop_
_geom_bond_atom_site_label_1
_geom_bond_atom_site_label_2
_geom_bond_distance
_geom_bond_site_symmetry_2
Cu1 O12 1.882(6) .
Cu1 O8 1.903(5) .
Cu1 O4 2.029(5) .
Cu1 O3 2.034(5) .
Cu1 O5 2.302(5) .
Cu1 P1 2.657(2) .
Cu2 O1 1.923(5) .
Cu2 O9 1.931(5) .
Cu2 O7 1.937(6) .
Cu2 N1 1.939(8) .
Cu3 O6 1.919(5) .
Cu3 O2 1.922(5) .
Cu3 N3 1.965(7) .
Cu3 O3 1.980(5) 2_665
Cu4 O13 1.919(5) .
Cu4 O4 1.929(5) .
Cu4 O1 1.932(5) .
Cu4 N2 1.951(7) .
Cu5 O2 1.926(5) .
Cu5 O15 1.941(6) .
Cu5 O14 1.945(6) .
Cu5 N4 1.949(7) .
P1 O5 1.497(5) 2_665
P1 O3 1.545(5) .
P1 O4 1.589(5) .
P1 C9 1.807(8) .
P2 O6 1.517(6) .
P2 O8 1.524(6) 2_665
P2 O7 1.545(6) .
P2 C13 1.810(10) .
P3 O11 1.469(6) .
P3 O9 1.520(6) .
P3 O10 1.577(7) .
P3 C17 1.851(9) .
P4 O14 1.511(6) .
P4 O12 1.534(6) .
P4 O13 1.540(6) .
P4 C21 1.829(10) .
P5 O16 1.479(7) .
P5 O15 1.511(6) .
P5 O17 1.635(7) .
P5 C25 1.785(11) .
O3 Cu3 1.980(5) 2_665
O5 P1 1.497(5) 2_665
O8 P2 1.523(6) 2_665
N1 C1 1.348(11) .
N1 N2 1.370(9) .
N2 C3 1.368(10) .
N3 C5 1.334(10) .
N3 N4 1.359(9) .
N4 C7 1.350(10) .
C1 C2 1.392(13) .
C1 C4B 1.48(2) .
C1 C4A 1.63(3) .
C2 C3 1.415(12) .
C5 C6 1.354(13) .
C6 C7 1.384(13) .
C7 C8 1.524(13) .
C9 C12 1.547(12) .
C9 C10 1.548(13) .
C9 C11 1.571(13) .
C13 C16 1.468(14) .
C13 C14A 1.53(2) .
C13 C15 1.624(15) .
C13 C14B 1.63(3) .
C17 C18 1.528(13) .
C17 C20 1.547(13) .
C17 C19 1.584(13) .
C21 C24A 1.56(2) .
C21 C23 1.563(14) .
C21 C22 1.575(13) .
C21 C24B 1.58(2) .
C25 C28 1.516(15) .
C25 C27 1.539(14) .
C25 C26 1.555(16) .

loop_
_platon_squeeze_void_nr
_platon_squeeze_void_average_x
_platon_squeeze_void_average_y
_platon_squeeze_void_average_z
_platon_squeeze_void_volume
_platon_squeeze_void_count_electrons
_platon_squeeze_void_content
1 -0.004 0.013 0.004 1652 302 ' '

loop_
_cod_changelog_entry_id
_cod_changelog_entry_author
_cod_changelog_entry_date
_cod_changelog_entry_text
1 'Vaitkus, Antanas' 2022-06-29T12:05:00+03:00
;
 Removed the '_chemical_name_systematic' data item that had an incorrect value.
;
